data_4068029
loop_
_publ_author_name
'Song, Dong-Po'
'Shi, Xin-Cui'
'Wang, Yong-Xia'
'Yang, Ji-Xing'
'Li, Yue-Sheng'

_publ_section_title
;
 Ligand Steric and Electronic Effects on \b-Ketiminato Neutral Nickel(II)
 Olefin Polymerization Catalysts
;
_journal_issue 3
_journal_name_full Organometallics
_journal_page_first 966
_journal_paper_doi 10.1021/om2010194
_journal_volume 31
_journal_year 2012
_chemical_formula_sum 'C43 H48 N Ni O P'
_chemical_formula_weight 684.50
_chemical_name_systematic
; 
 ? 
;
_space_group_IT_number 14
_symmetry_cell_setting monoclinic
_symmetry_space_group_name_Hall '-P 2yn'
_symmetry_space_group_name_H-M 'P 1 21/n 1'
_atom_sites_solution_hydrogens geom
_atom_sites_solution_primary direct
_atom_sites_solution_secondary difmap
_audit_creation_method SHELXL-97
_cell_angle_alpha 90.00
_cell_angle_beta 96.6200(10)
_cell_angle_gamma 90.00
_cell_formula_units_Z 4
_cell_length_a 10.4168(7)
_cell_length_b 24.7978(18)
_cell_length_c 14.4080(10)
_cell_measurement_reflns_used 2731
_cell_measurement_temperature 185(2)
_cell_measurement_theta_max 23.90
_cell_measurement_theta_min 2.43
_cell_volume 3697.0(4)
_computing_cell_refinement 'Bruker SMART'
_computing_data_collection 'Bruker SMART'
_computing_data_reduction 'Bruker SAINT'
_computing_molecular_graphics 'Bruker SHELXTL'
_computing_publication_material 'Bruker SHELXTL'
_computing_structure_refinement 'SHELXL-97 (Sheldrick, 1997)'
_computing_structure_solution 'SHELXS-97 (Sheldrick, 1990)'
_diffrn_ambient_temperature 185(2)
_diffrn_measured_fraction_theta_full 0.997
_diffrn_measured_fraction_theta_max 0.997
_diffrn_radiation_monochromator graphite
_diffrn_radiation_source 'fine-focus sealed tube'
_diffrn_radiation_type MoK\a
_diffrn_radiation_wavelength 0.71073
_diffrn_reflns_av_R_equivalents 0.0603
_diffrn_reflns_av_sigmaI/netI 0.0790
_diffrn_reflns_limit_h_max 12
_diffrn_reflns_limit_h_min -12
_diffrn_reflns_limit_k_max 30
_diffrn_reflns_limit_k_min -23
_diffrn_reflns_limit_l_max 15
_diffrn_reflns_limit_l_min -17
_diffrn_reflns_number 20076
_diffrn_reflns_theta_full 25.70
_diffrn_reflns_theta_max 25.70
_diffrn_reflns_theta_min 1.64
_exptl_absorpt_coefficient_mu 0.601
_exptl_absorpt_correction_T_max 0.9535
_exptl_absorpt_correction_T_min 0.7993
_exptl_absorpt_correction_type multi-scan
_exptl_absorpt_process_details (SADABS)
_exptl_crystal_colour yellow
_exptl_crystal_density_diffrn 1.230
_exptl_crystal_density_method 'not measured'
_exptl_crystal_description prism
_exptl_crystal_F_000 1456
_exptl_crystal_size_max 0.39
_exptl_crystal_size_mid 0.11
_exptl_crystal_size_min 0.08
_refine_diff_density_max 0.459
_refine_diff_density_min -0.236
_refine_diff_density_rms 0.064
_refine_ls_extinction_method none
_refine_ls_goodness_of_fit_ref 0.968
_refine_ls_hydrogen_treatment constr
_refine_ls_matrix_type full
_refine_ls_number_parameters 431
_refine_ls_number_reflns 7017
_refine_ls_number_restraints 0
_refine_ls_restrained_S_all 0.968
_refine_ls_R_factor_all 0.0907
_refine_ls_R_factor_gt 0.0491
_refine_ls_shift/su_max 0.000
_refine_ls_shift/su_mean 0.000
_refine_ls_structure_factor_coef Fsqd
_refine_ls_weighting_details 'calc w=1/[\s^2^(Fo^2^)+(0.0487P)^2^+0.0000P] where P=(Fo^2^+2Fc^2^)/3'
_refine_ls_weighting_scheme calc
_refine_ls_wR_factor_gt 0.0925
_refine_ls_wR_factor_ref 0.1054
_reflns_number_gt 4586
_reflns_number_total 7017
_reflns_threshold_expression >2sigma(I)
_cod_data_source_file om2010194_si_001.cif
_cod_data_source_block 4a
_cod_depositor_comments
;
The following automatic conversions were performed:

'_symmetry_cell_setting' value 'Monoclinic' changed to 'monoclinic'
according to /home/saulius/struct/CIF-dictionaries/cif_core.dic
dictionary named 'cif_core.dic' version 2.4.1 from 2010-06-29.

Automatic conversion script
Id: cif_fix_values 1715 2011-07-08 13:25:40Z adriana 
;
_cod_original_sg_symbol_H-M P2(1)/n
_cod_database_code 4068029

loop_
_symmetry_equiv_pos_as_xyz
'x, y, z'
'-x+1/2, y+1/2, -z+1/2'
'-x, -y, -z'
'x-1/2, -y-1/2, z-1/2'

loop_
_atom_site_label
_atom_site_type_symbol
_atom_site_fract_x
_atom_site_fract_y
_atom_site_fract_z
_atom_site_U_iso_or_equiv
_atom_site_adp_type
_atom_site_occupancy
_atom_site_symmetry_multiplicity
_atom_site_calc_flag
_atom_site_refinement_flags
Ni1 Ni 0.82597(3) 0.105922(15) 0.32108(2) 0.02264(12) Uani 1 1 d .
P1 P 0.73224(7) 0.16716(3) 0.39797(5) 0.02287(19) Uani 1 1 d .
O1 O 0.97406(18) 0.11132(8) 0.41222(12) 0.0295(5) Uani 1 1 d .
N1 N 0.9179(2) 0.06987(10) 0.23155(14) 0.0244(6) Uani 1 1 d .
C16 C 0.8797(3) 0.11017(13) 0.07668(18) 0.0292(7) Uani 1 1 d .
C32 C 0.7575(3) 0.10512(13) 0.55832(19) 0.0319(7) Uani 1 1 d .
H32 H 0.8237 0.0877 0.5294 0.038 Uiso 1 1 calc R
C1 C 0.6606(3) 0.08469(11) 0.26653(18) 0.0227(6) Uani 1 1 d .
C38 C 0.5879(3) 0.20331(12) 0.34510(17) 0.0242(7) Uani 1 1 d .
C2 C 0.5921(3) 0.10095(12) 0.18195(18) 0.0273(7) Uani 1 1 d .
H2 H 0.6302 0.1260 0.1433 0.033 Uiso 1 1 calc R
C6 C 0.6006(3) 0.04773(12) 0.32035(19) 0.0292(7) Uani 1 1 d .
H6 H 0.6446 0.0360 0.3783 0.035 Uiso 1 1 calc R
C26 C 0.8481(3) 0.22110(12) 0.42915(18) 0.0242(7) Uani 1 1 d .
C7 C 1.1753(3) 0.09317(14) 0.50312(19) 0.0339(8) Uani 1 1 d .
C12 C 0.8036(3) 0.01867(13) 0.10099(18) 0.0298(7) Uani 1 1 d .
C39 C 0.4692(3) 0.17687(13) 0.33222(18) 0.0290(7) Uani 1 1 d .
H39 H 0.4644 0.1399 0.3490 0.035 Uiso 1 1 calc R
C33 C 0.5878(3) 0.16953(12) 0.55351(19) 0.0284(7) Uani 1 1 d .
H33 H 0.5373 0.1972 0.5217 0.034 Uiso 1 1 calc R
C8 C 1.0841(3) 0.08825(12) 0.41136(19) 0.0267(7) Uani 1 1 d .
C40 C 0.5920(3) 0.25672(13) 0.3180(2) 0.0381(8) Uani 1 1 d .
H40 H 0.6720 0.2756 0.3251 0.046 Uiso 1 1 calc R
C13 C 0.7549(3) 0.01678(14) 0.0070(2) 0.0409(9) Uani 1 1 d .
H13 H 0.7119 -0.0148 -0.0175 0.049 Uiso 1 1 calc R
C5 C 0.4785(3) 0.02762(13) 0.2916(2) 0.0369(8) Uani 1 1 d .
H5 H 0.4403 0.0022 0.3294 0.044 Uiso 1 1 calc R
C27 C 0.8604(3) 0.24615(13) 0.5155(2) 0.0355(8) Uani 1 1 d .
H27 H 0.8087 0.2345 0.5619 0.043 Uiso 1 1 calc R
C34 C 0.6857(3) 0.14528(12) 0.51131(18) 0.0248(7) Uani 1 1 d .
C18 C 1.0780(3) 0.16810(16) 0.0780(3) 0.0620(11) Uani 1 1 d .
H18A H 1.1299 0.1357 0.0939 0.093 Uiso 1 1 calc R
H18B H 1.1218 0.1996 0.1081 0.093 Uiso 1 1 calc R
H18C H 1.0672 0.1731 0.0101 0.093 Uiso 1 1 calc R
C35 C 0.5629(3) 0.15360(13) 0.64196(19) 0.0328(8) Uani 1 1 d .
H35 H 0.4946 0.1700 0.6700 0.039 Uiso 1 1 calc R
C3 C 0.4694(3) 0.08104(14) 0.1537(2) 0.0371(8) Uani 1 1 d .
H3 H 0.4242 0.0928 0.0962 0.044 Uiso 1 1 calc R
C23 C 1.3082(3) 0.06891(14) 0.4977(2) 0.0417(9) Uani 1 1 d .
H23A H 1.3602 0.0722 0.5586 0.062 Uiso 1 1 calc R
H23B H 1.3510 0.0882 0.4504 0.062 Uiso 1 1 calc R
H23C H 1.2991 0.0308 0.4805 0.062 Uiso 1 1 calc R
C15 C 0.8299(3) 0.10600(14) -0.01738(19) 0.0366(8) Uani 1 1 d .
H15 H 0.8390 0.1354 -0.0584 0.044 Uiso 1 1 calc R
C10 C 1.0394(3) 0.05638(13) 0.24951(19) 0.0333(8) Uani 1 1 d .
H10 H 1.0784 0.0411 0.1991 0.040 Uiso 1 1 calc R
C17 C 0.9455(3) 0.16162(13) 0.1124(2) 0.0370(8) Uani 1 1 d .
H17 H 0.9600 0.1589 0.1820 0.044 Uiso 1 1 calc R
C36 C 0.6364(3) 0.11433(13) 0.68903(19) 0.0343(8) Uani 1 1 d .
H36 H 0.6201 0.1040 0.7501 0.041 Uiso 1 1 calc R
C9 C 1.1192(3) 0.06170(13) 0.33434(19) 0.0354(8) Uani 1 1 d .
H9 H 1.2029 0.0460 0.3389 0.042 Uiso 1 1 calc R
C37 C 0.7341(3) 0.08973(13) 0.6475(2) 0.0389(8) Uani 1 1 d .
H37 H 0.7852 0.0624 0.6798 0.047 Uiso 1 1 calc R
C11 C 0.8663(3) 0.06572(12) 0.13444(18) 0.0260(7) Uani 1 1 d .
C28 C 0.9473(3) 0.28801(14) 0.5351(2) 0.0462(9) Uani 1 1 d .
H28 H 0.9549 0.3047 0.5948 0.055 Uiso 1 1 calc R
C29 C 1.0124(3) 0.28035(14) 0.3830(2) 0.0443(9) Uani 1 1 d .
H29 H 1.0646 0.2919 0.3368 0.053 Uiso 1 1 calc R
C30 C 0.9268(3) 0.23847(14) 0.3638(2) 0.0396(9) Uani 1 1 d .
H30 H 0.9216 0.2211 0.3047 0.048 Uiso 1 1 calc R
C4 C 0.4120(3) 0.04444(14) 0.2081(2) 0.0402(9) Uani 1 1 d .
H4 H 0.3279 0.0310 0.1883 0.048 Uiso 1 1 calc R
C41 C 0.3585(3) 0.20341(14) 0.2955(2) 0.0366(8) Uani 1 1 d .
H41 H 0.2782 0.1849 0.2881 0.044 Uiso 1 1 calc R
C31 C 1.0229(3) 0.30573(14) 0.4687(2) 0.0426(9) Uani 1 1 d .
H31 H 1.0812 0.3349 0.4818 0.051 Uiso 1 1 calc R
C42 C 0.3641(3) 0.25642(14) 0.2697(2) 0.0415(9) Uani 1 1 d .
H42 H 0.2877 0.2746 0.2444 0.050 Uiso 1 1 calc R
C43 C 0.4799(4) 0.28318(14) 0.2803(2) 0.0476(10) Uani 1 1 d .
H43 H 0.4839 0.3199 0.2619 0.057 Uiso 1 1 calc R
C14 C 0.7682(3) 0.06015(14) -0.0512(2) 0.0448(9) Uani 1 1 d .
H14 H 0.7343 0.0581 -0.1152 0.054 Uiso 1 1 calc R
C19 C 0.8633(4) 0.21142(14) 0.0888(3) 0.0549(10) Uani 1 1 d .
H19A H 0.8498 0.2161 0.0209 0.082 Uiso 1 1 calc R
H19B H 0.9076 0.2432 0.1176 0.082 Uiso 1 1 calc R
H19C H 0.7796 0.2071 0.1128 0.082 Uiso 1 1 calc R
C24 C 1.1894(4) 0.15271(16) 0.5287(3) 0.0722(14) Uani 1 1 d .
H24A H 1.2479 0.1566 0.5866 0.108 Uiso 1 1 calc R
H24B H 1.1045 0.1676 0.5375 0.108 Uiso 1 1 calc R
H24C H 1.2249 0.1722 0.4782 0.108 Uiso 1 1 calc R
C25 C 1.1130(3) 0.0622(2) 0.5779(2) 0.0795(16) Uani 1 1 d .
H25A H 1.0935 0.0253 0.5562 0.119 Uiso 1 1 calc R
H25B H 1.0328 0.0802 0.5898 0.119 Uiso 1 1 calc R
H25C H 1.1726 0.0611 0.6357 0.119 Uiso 1 1 calc R
C20 C 0.7896(3) -0.02953(13) 0.1636(2) 0.0378(8) Uani 1 1 d .
H20 H 0.7948 -0.0156 0.2291 0.045 Uiso 1 1 calc R
C21 C 0.6616(4) -0.05909(15) 0.1442(2) 0.0564(11) Uani 1 1 d .
H21A H 0.5906 -0.0330 0.1400 0.085 Uiso 1 1 calc R
H21B H 0.6524 -0.0845 0.1951 0.085 Uiso 1 1 calc R
H21C H 0.6594 -0.0788 0.0851 0.085 Uiso 1 1 calc R
C22 C 0.9018(4) -0.06868(15) 0.1604(3) 0.0638(12) Uani 1 1 d .
H22A H 0.9015 -0.0826 0.0968 0.096 Uiso 1 1 calc R
H22B H 0.8925 -0.0987 0.2033 0.096 Uiso 1 1 calc R
H22C H 0.9835 -0.0499 0.1792 0.096 Uiso 1 1 calc R

loop_
_atom_site_aniso_label
_atom_site_aniso_U_11
_atom_site_aniso_U_22
_atom_site_aniso_U_33
_atom_site_aniso_U_23
_atom_site_aniso_U_13
_atom_site_aniso_U_12
Ni1 0.0224(2) 0.0258(2) 0.01913(18) -0.00237(17) -0.00010(13) 0.00101(18)
P1 0.0240(4) 0.0242(5) 0.0201(4) -0.0019(3) 0.0011(3) -0.0005(3)
O1 0.0245(12) 0.0377(14) 0.0247(10) -0.0056(10) -0.0032(8) 0.0023(10)
N1 0.0290(14) 0.0264(15) 0.0174(11) -0.0026(10) 0.0007(10) 0.0030(11)
C16 0.0311(17) 0.032(2) 0.0247(15) -0.0028(15) 0.0052(12) -0.0003(15)
C32 0.0321(17) 0.0316(19) 0.0328(16) 0.0017(15) 0.0068(13) 0.0038(15)
C1 0.0279(16) 0.0179(16) 0.0223(14) -0.0023(12) 0.0030(12) 0.0014(13)
C38 0.0294(17) 0.0224(18) 0.0204(14) -0.0010(13) 0.0019(12) 0.0036(13)
C2 0.0271(17) 0.0297(19) 0.0248(15) -0.0009(14) 0.0024(12) -0.0022(14)
C6 0.0352(18) 0.0264(19) 0.0259(15) -0.0018(14) 0.0029(13) 0.0015(15)
C26 0.0260(16) 0.0230(18) 0.0235(15) 0.0013(13) 0.0020(12) -0.0006(13)
C7 0.0271(17) 0.048(2) 0.0252(15) 0.0011(15) -0.0043(12) 0.0013(15)
C12 0.0406(19) 0.0272(19) 0.0212(15) -0.0020(14) 0.0024(13) 0.0056(15)
C39 0.0334(18) 0.0258(19) 0.0279(15) 0.0001(14) 0.0041(13) 0.0003(14)
C33 0.0323(18) 0.0254(19) 0.0270(15) -0.0006(14) 0.0013(13) 0.0039(14)
C8 0.0243(17) 0.0290(19) 0.0255(15) 0.0059(14) -0.0022(12) -0.0037(14)
C40 0.037(2) 0.032(2) 0.0437(19) 0.0054(16) -0.0043(15) -0.0014(16)
C13 0.062(2) 0.031(2) 0.0273(16) -0.0078(16) -0.0045(15) -0.0070(17)
C5 0.041(2) 0.031(2) 0.0400(18) -0.0047(16) 0.0138(15) -0.0106(16)
C27 0.040(2) 0.036(2) 0.0319(17) -0.0091(15) 0.0094(14) -0.0113(16)
C34 0.0279(17) 0.0245(18) 0.0214(14) -0.0021(13) 0.0003(12) -0.0042(14)
C18 0.050(3) 0.061(3) 0.076(3) 0.000(2) 0.011(2) -0.020(2)
C35 0.0358(19) 0.034(2) 0.0292(16) -0.0023(15) 0.0068(14) 0.0001(15)
C3 0.0325(19) 0.045(2) 0.0312(17) -0.0060(16) -0.0051(14) -0.0007(16)
C23 0.0315(19) 0.052(2) 0.0398(19) 0.0079(17) -0.0050(15) -0.0013(17)
C15 0.052(2) 0.035(2) 0.0229(15) 0.0003(15) 0.0043(14) -0.0004(17)
C10 0.0330(19) 0.042(2) 0.0252(15) -0.0052(15) 0.0037(13) 0.0119(15)
C17 0.048(2) 0.038(2) 0.0255(16) 0.0014(15) 0.0066(14) -0.0128(17)
C36 0.040(2) 0.038(2) 0.0248(16) 0.0046(15) 0.0059(14) -0.0041(16)
C9 0.0281(18) 0.048(2) 0.0291(16) -0.0002(15) -0.0023(13) 0.0139(16)
C37 0.043(2) 0.034(2) 0.0381(18) 0.0140(16) -0.0005(15) 0.0029(16)
C11 0.0274(17) 0.0318(19) 0.0187(14) -0.0021(13) 0.0023(12) 0.0065(14)
C28 0.055(2) 0.048(2) 0.0359(18) -0.0165(17) 0.0072(17) -0.0197(19)
C29 0.047(2) 0.053(3) 0.0355(18) 0.0029(17) 0.0132(16) -0.0192(19)
C30 0.049(2) 0.044(2) 0.0268(16) -0.0042(16) 0.0086(15) -0.0110(17)
C4 0.0279(18) 0.046(2) 0.046(2) -0.0157(18) 0.0028(15) -0.0151(16)
C41 0.0288(19) 0.046(2) 0.0347(17) 0.0002(17) 0.0013(14) 0.0045(16)
C31 0.046(2) 0.036(2) 0.045(2) -0.0044(17) 0.0017(16) -0.0177(17)
C42 0.043(2) 0.043(2) 0.0363(18) -0.0024(17) -0.0067(15) 0.0186(18)
C43 0.060(3) 0.025(2) 0.054(2) 0.0067(17) -0.0072(18) 0.0051(18)
C14 0.070(3) 0.042(2) 0.0202(16) -0.0022(16) -0.0072(15) -0.0010(19)
C19 0.061(3) 0.034(2) 0.068(3) -0.007(2) 0.006(2) -0.013(2)
C24 0.063(3) 0.070(3) 0.074(3) -0.033(2) -0.036(2) 0.020(2)
C25 0.037(2) 0.164(5) 0.036(2) 0.036(3) -0.0031(17) -0.010(3)
C20 0.059(2) 0.026(2) 0.0286(16) -0.0037(15) 0.0083(15) 0.0054(17)
C21 0.079(3) 0.040(2) 0.050(2) -0.0029(19) 0.006(2) -0.015(2)
C22 0.091(3) 0.043(3) 0.059(2) 0.008(2) 0.015(2) 0.023(2)

loop_
_atom_type_symbol
_atom_type_description
_atom_type_scat_dispersion_real
_atom_type_scat_dispersion_imag
_atom_type_scat_source
C C 0.0033 0.0016 'International Tables Vol C Tables 4.2.6.8 and 6.1.1.4'
H H 0.0000 0.0000 'International Tables Vol C Tables 4.2.6.8 and 6.1.1.4'
N N 0.0061 0.0033 'International Tables Vol C Tables 4.2.6.8 and 6.1.1.4'
O O 0.0106 0.0060 'International Tables Vol C Tables 4.2.6.8 and 6.1.1.4'
P P 0.1023 0.0942 'International Tables Vol C Tables 4.2.6.8 and 6.1.1.4'
Ni Ni 0.3393 1.1124 'International Tables Vol C Tables 4.2.6.8 and 6.1.1.4'

loop_
_geom_angle_atom_site_label_1
_geom_angle_atom_site_label_2
_geom_angle_atom_site_label_3
_geom_angle
C1 Ni1 O1 158.84(10)
C1 Ni1 N1 95.33(11)
O1 Ni1 N1 93.93(9)
C1 Ni1 P1 88.00(9)
O1 Ni1 P1 88.59(6)
N1 Ni1 P1 163.23(7)
C26 P1 C34 103.44(12)
C26 P1 C38 103.34(13)
C34 P1 C38 103.02(13)
C26 P1 Ni1 108.33(10)
C34 P1 Ni1 115.21(10)
C38 P1 Ni1 121.52(9)
C8 O1 Ni1 127.84(18)
C10 N1 C11 114.7(2)
C10 N1 Ni1 122.34(19)
C11 N1 Ni1 121.77(18)
C15 C16 C11 117.9(3)
C15 C16 C17 119.7(3)
C11 C16 C17 122.4(2)
C34 C32 C37 120.8(3)
C6 C1 C2 117.3(3)
C6 C1 Ni1 113.5(2)
C2 C1 Ni1 129.2(2)
C40 C38 C39 118.0(3)
C40 C38 P1 122.2(2)
C39 C38 P1 119.8(2)
C3 C2 C1 120.9(3)
C5 C6 C1 121.7(3)
C27 C26 C30 118.0(3)
C27 C26 P1 122.8(2)
C30 C26 P1 119.2(2)
C23 C7 C24 109.5(3)
C23 C7 C25 107.5(3)
C24 C7 C25 110.7(3)
C23 C7 C8 113.5(3)
C24 C7 C8 108.4(2)
C25 C7 C8 107.1(3)
C13 C12 C11 117.9(3)
C13 C12 C20 120.3(3)
C11 C12 C20 121.8(2)
C41 C39 C38 121.1(3)
C34 C33 C35 120.3(3)
O1 C8 C9 122.8(2)
O1 C8 C7 114.8(3)
C9 C8 C7 122.3(3)
C38 C40 C43 120.6(3)
C14 C13 C12 120.9(3)
C4 C5 C6 120.2(3)
C26 C27 C28 120.7(3)
C32 C34 C33 119.0(3)
C32 C34 P1 117.9(2)
C33 C34 P1 123.0(2)
C36 C35 C33 120.3(3)
C4 C3 C2 120.9(3)
C14 C15 C16 120.9(3)
N1 C10 C9 127.7(3)
C16 C17 C19 112.9(3)
C16 C17 C18 111.7(3)
C19 C17 C18 110.4(3)
C35 C36 C37 119.8(3)
C8 C9 C10 124.2(3)
C36 C37 C32 119.7(3)
C12 C11 C16 121.9(2)
C12 C11 N1 120.1(3)
C16 C11 N1 118.0(3)
C31 C28 C27 120.7(3)
C30 C29 C31 120.4(3)
C29 C30 C26 121.3(3)
C3 C4 C5 119.1(3)
C42 C41 C39 120.2(3)
C28 C31 C29 118.9(3)
C41 C42 C43 119.9(3)
C42 C43 C40 120.2(3)
C15 C14 C13 120.5(3)
C12 C20 C21 114.4(3)
C12 C20 C22 111.0(3)
C21 C20 C22 110.3(3)

loop_
_geom_bond_atom_site_label_1
_geom_bond_atom_site_label_2
_geom_bond_distance
Ni1 C1 1.884(3)
Ni1 O1 1.9118(17)
Ni1 N1 1.915(2)
Ni1 P1 2.1762(8)
P1 C26 1.822(3)
P1 C34 1.838(3)
P1 C38 1.838(3)
O1 C8 1.283(3)
N1 C10 1.306(3)
N1 C11 1.444(3)
C16 C15 1.398(4)
C16 C11 1.398(4)
C16 C17 1.510(4)
C32 C34 1.376(4)
C32 C37 1.388(4)
C1 C6 1.394(4)
C1 C2 1.398(4)
C38 C40 1.383(4)
C38 C39 1.393(4)
C2 C3 1.387(4)
C6 C5 1.384(4)
C26 C27 1.383(4)
C26 C30 1.386(4)
C7 C23 1.519(4)
C7 C24 1.525(5)
C7 C25 1.528(4)
C7 C8 1.541(3)
C12 C13 1.392(4)
C12 C11 1.395(4)
C12 C20 1.515(4)
C39 C41 1.379(4)
C33 C34 1.384(4)
C33 C35 1.387(4)
C8 C9 1.376(4)
C40 C43 1.394(4)
C13 C14 1.380(4)
C5 C4 1.382(4)
C27 C28 1.385(4)
C18 C17 1.527(4)
C35 C36 1.369(4)
C3 C4 1.379(4)
C15 C14 1.368(4)
C10 C9 1.403(4)
C17 C19 1.519(5)
C36 C37 1.382(4)
C28 C31 1.379(4)
C29 C30 1.376(4)
C29 C31 1.380(4)
C41 C42 1.369(4)
C42 C43 1.370(5)
C20 C21 1.519(5)
C20 C22 1.524(5)
